data_4518585
loop_
_publ_author_name
'Guo, Cui'
'Wang, Pei'
'Pang, Xiaoyan'
'Lin, Xiuping'
'Liao, Shengrong'
'Yang, Bin'
'Zhou, Xuefeng'
'Wang, Junfeng'
'Liu, Yonghong'

_publ_section_title
;
 Discovery of a Dimeric Zinc Complex and Five Cyclopentenone Derivatives
 from the Sponge-Associated Fungus Aspergillus ochraceopetaliformis
;
_journal_name_full 'ACS Omega'
_journal_paper_doi 10.1021/acsomega.0c06218
_journal_year 2021
_chemical_absolute_configuration ad
_chemical_formula_moiety 'C14 H21.99 O5'
_chemical_formula_sum 'C13.99 H21.99 O5'
_chemical_formula_weight 270.24
_space_group_crystal_system monoclinic
_space_group_IT_number 4
_space_group_name_Hall 'P 2yb'
_space_group_name_H-M_alt 'P 1 21 1'
_atom_sites_solution_hydrogens mixed
_atom_sites_solution_primary dual
_audit_creation_date 2018-10-24
_audit_creation_method
;
Olex2 1.2
(compiled 2018.05.29 svn.r3508 for OlexSys, GUI svn.r5506)
;
_cell_angle_alpha 90
_cell_angle_beta 105.643(2)
_cell_angle_gamma 90
_cell_formula_units_Z 2
_cell_length_a 10.3118(2)
_cell_length_b 6.42450(10)
_cell_length_c 11.7079(2)
_cell_measurement_reflns_used 4512
_cell_measurement_temperature 104(6)
_cell_measurement_theta_max 73.8560
_cell_measurement_theta_min 7.8420
_cell_volume 746.90(2)
_computing_cell_refinement 'CrysAlisPro 1.171.39.33c (Rigaku OD, 2017)'
_computing_data_collection 'CrysAlisPro 1.171.39.33c (Rigaku OD, 2017)'
_computing_data_reduction 'CrysAlisPro 1.171.39.33c (Rigaku OD, 2017)'
_computing_molecular_graphics 'Olex2 (Dolomanov et al., 2009)'
_computing_publication_material 'Olex2 (Dolomanov et al., 2009)'
_computing_structure_refinement 'ShelXL (Sheldrick, 2015)'
_computing_structure_solution 'ShelXT (Sheldrick, 2015)'
_diffrn_ambient_environment N~2~
_diffrn_ambient_temperature 104(6)
_diffrn_detector 'Pilatus3R 200K-A'
_diffrn_measured_fraction_theta_full 0.998
_diffrn_measured_fraction_theta_max 0.981
_diffrn_measurement_details
;
List of Runs (angles in degrees, time in seconds):

  # Type    Start    End  Width  t~exp~   \w     \q     \k     \f   Frames
--------------------------------------------------------------------------
  1  \w    -33.00  10.00   0.50    0.50    --    0.00 -82.00-180.00   86
  2  \w    -22.00   5.00   0.50    0.50    --    0.00 -82.00  60.00   54
  3  \w    -51.00 -24.00   0.50    0.50    --    0.00 -19.00  60.00   54
  4  \w    -29.00  28.00   0.50    0.50    --    0.00 -82.00 -30.00  114
  5  \w    -26.00   2.00   0.50    0.50    --    0.00 -82.00-150.00   56
  6  \w    -80.00 -55.00   0.50    0.50    --    0.00 -19.00  60.00   50
  7  \w    -19.00  12.00   0.50    0.50    --    0.00 -19.00  60.00   62
  8  \w     12.00  85.00   0.50    0.80    --   95.20 -61.00-150.00  146
  9  \w     78.00 185.00   0.50    0.80    --   95.20  45.00  60.00  214
 10  \w    153.00 181.00   0.50    0.80    --   95.20  77.00 -90.00   56
 11  \w    146.00 175.00   0.50    0.80    --   95.20  82.00-120.00   58
 12  \w     90.00 140.00   0.50    0.80    --   95.20  82.00-120.00  100
 13  \w     12.00  72.00   0.50    0.80    --   95.20 -82.00-150.00  120
 14  \w     78.00 127.00   0.50    0.80    --   95.20 -82.00-150.00   98
 15  \w     79.00 149.00   0.50    0.80    --   95.20  30.00-120.00  140
 16  \w     12.00 116.00   0.50    0.80    --   95.20 -15.00  30.00  208
 17  \w     79.00 161.00   0.50    0.80    --   95.20  30.00   0.00  164
 18  \w     76.00 180.00   0.50    0.80    --   95.20  45.00  90.00  208
 19  \w     94.00 120.00   0.50    0.80    --   95.20  82.00-150.00   52
 20  \w    137.00 160.50   0.50    0.80    --   95.20  82.00-150.00   47
;
_diffrn_measurement_device 'four-circle diffractometer'
_diffrn_measurement_device_type 'XtaLAB Pro: Kappa single'
_diffrn_measurement_method '\w scans'
_diffrn_orient_matrix_type 'CrysAlisPro convention (1999,Acta A55,543-557)'
_diffrn_orient_matrix_UB_11 0.0305006000
_diffrn_orient_matrix_UB_12 0.0404706000
_diffrn_orient_matrix_UB_13 -0.1199143000
_diffrn_orient_matrix_UB_21 -0.1016563000
_diffrn_orient_matrix_UB_22 0.1810246000
_diffrn_orient_matrix_UB_23 -0.0243747000
_diffrn_orient_matrix_UB_31 0.1130507000
_diffrn_orient_matrix_UB_32 0.1519334000
_diffrn_orient_matrix_UB_33 0.0609938000
_diffrn_radiation_monochromator graphite
_diffrn_radiation_probe x-ray
_diffrn_radiation_type CuK\a
_diffrn_radiation_wavelength 1.54184
_diffrn_reflns_av_R_equivalents 0.0312
_diffrn_reflns_av_unetI/netI 0.0387
_diffrn_reflns_Laue_measured_fraction_full 0.998
_diffrn_reflns_Laue_measured_fraction_max 0.981
_diffrn_reflns_limit_h_max 12
_diffrn_reflns_limit_h_min -12
_diffrn_reflns_limit_k_max 7
_diffrn_reflns_limit_k_min -7
_diffrn_reflns_limit_l_max 14
_diffrn_reflns_limit_l_min -14
_diffrn_reflns_number 5985
_diffrn_reflns_point_group_measured_fraction_full 0.976
_diffrn_reflns_point_group_measured_fraction_max 0.936
_diffrn_reflns_theta_full 67.684
_diffrn_reflns_theta_max 74.031
_diffrn_reflns_theta_min 3.921
_diffrn_source 'Rotating-anode X-ray tube'
_diffrn_source_type 'MicroMax 007 (Cu) X-ray Source'
_exptl_absorpt_coefficient_mu 0.748
_exptl_absorpt_correction_T_max 1.00000
_exptl_absorpt_correction_T_min 0.56717
_exptl_absorpt_correction_type multi-scan
_exptl_absorpt_process_details
;
CrysAlisPro 1.171.39.33c (Rigaku Oxford Diffraction, 2017)
Empirical absorption correction using spherical harmonics,
 implemented in SCALE3 ABSPACK scaling algorithm.
;
_exptl_crystal_colour 'clear light colourless'
_exptl_crystal_colour_lustre clear
_exptl_crystal_colour_modifier light
_exptl_crystal_colour_primary colourless
_exptl_crystal_density_diffrn 1.202
_exptl_crystal_description needle
_exptl_crystal_F_000 292
_exptl_crystal_size_max 0.3
_exptl_crystal_size_mid 0.08
_exptl_crystal_size_min 0.05
_refine_diff_density_max 0.133
_refine_diff_density_min -0.191
_refine_diff_density_rms 0.041
_refine_ls_abs_structure_details
;
 Flack x determined using 1124 quotients [(I+)-(I-)]/[(I+)+(I-)]
 (Parsons, Flack and Wagner, Acta Cryst. B69 (2013) 249-259).
;
_refine_ls_abs_structure_Flack -0.03(11)
_refine_ls_extinction_method none
_refine_ls_goodness_of_fit_ref 1.086
_refine_ls_hydrogen_treatment mixed
_refine_ls_matrix_type full
_refine_ls_number_parameters 209
_refine_ls_number_reflns 2842
_refine_ls_number_restraints 1
_refine_ls_restrained_S_all 1.086
_refine_ls_R_factor_all 0.0357
_refine_ls_R_factor_gt 0.0339
_refine_ls_shift/su_max 0.000
_refine_ls_shift/su_mean 0.000
_refine_ls_structure_factor_coef Fsqd
_refine_ls_weighting_details 'w=1/[\s^2^(Fo^2^)+(0.0582P)^2^+0.0305P] where P=(Fo^2^+2Fc^2^)/3'
_refine_ls_weighting_scheme calc
_refine_ls_wR_factor_gt 0.0921
_refine_ls_wR_factor_ref 0.0927
_reflns_Friedel_coverage 0.747
_reflns_Friedel_fraction_full 0.949
_reflns_Friedel_fraction_max 0.882
_reflns_number_gt 2723
_reflns_number_total 2842
_reflns_threshold_expression 'I > 2\s(I)'
_cod_data_source_file ao0c06218_si_003.cif
_cod_data_source_block guocui_4-10-4_collect
_cod_database_code 4518585
_shelx_shelxl_version_number 2014/7
_chemical_oxdiff_formula 'C28 H42 O10 '
_shelx_space_group_comment
;
The symmetry employed for this shelxl refinement is uniquely defined
by the following loop, which should always be used as a source of
symmetry information in preference to the above space-group names.
They are only intended as comments.
;
_shelx_estimated_absorpt_t_max 0.964
_shelx_estimated_absorpt_t_min 0.807
_reflns_odcompleteness_completeness 99.93
_reflns_odcompleteness_iscentric 1
_reflns_odcompleteness_theta 66.97
_olex2_refinement_description
;
1. Fixed Uiso
 At 1.2 times of:
  All C(H) groups, All C(H,H) groups, All C(H,H,H,H) groups
 At 1.5 times of:
  All C(H,H,H) groups, All O(H) groups
2. Others
 Sof(H10C)=Sof(H10D)=Sof(C11A)=Sof(H11D)=Sof(H11E)=Sof(H11F)=1-FVAR(1)
 Sof(H10A)=Sof(H10B)=Sof(C11)=Sof(H11A)=Sof(H11B)=Sof(H11C)=FVAR(1)
 Sof(H9B)=Sof(C12A)=Sof(H12D)=Sof(H12E)=Sof(H12F)=FVAR(2)
 Sof(H9A)=Sof(C12)=Sof(H12A)=Sof(H12B)=Sof(H12C)=FVAR(3)
3.a Ternary CH refined with riding coordinates:
 C6(H6), C9(H9A), C9(H9B)
3.b Secondary CH2 refined with riding coordinates:
 C10(H10A,H10B), C10(H10C,H10D)
3.c Idealised Me refined as rotating group:
 C14(H14A,H14B,H14C), C15(H15A,H15B,H15C), C13(H13A,H13B,H13C), C12(H12A,H12B,
 H12C), C11(H11A,H11B,H11C), C11A(H11D,H11E,H11F), C12A(H12D,H12E,H12F)
3.d Idealised tetrahedral OH refined as rotating group:
 O2(H2)
;
_olex2_submission_special_instructions 'No special instructions were received'
_oxdiff_exptl_absorpt_empirical_details
;
Empirical correction (ABSPACK) includes:
- Absorption correction using spherical harmonics
- Frame scaling
;
_oxdiff_exptl_absorpt_empirical_full_max 2.063
_oxdiff_exptl_absorpt_empirical_full_min 0.486

loop_
_space_group_symop_operation_xyz
'x, y, z'
'-x, y+1/2, -z'

loop_
_atom_site_label
_atom_site_type_symbol
_atom_site_fract_x
_atom_site_fract_y
_atom_site_fract_z
_atom_site_U_iso_or_equiv
_atom_site_adp_type
_atom_site_occupancy
_atom_site_site_symmetry_order
_atom_site_calc_flag
_atom_site_refinement_flags_posn
_atom_site_refinement_flags_adp
_atom_site_refinement_flags_occupancy
_atom_site_disorder_assembly
_atom_site_disorder_group
O4 O 0.20371(14) 0.4387(2) 0.79647(12) 0.0246(3) Uani 1 1 d . . . . .
O2 O 0.47977(14) 0.8995(2) 0.66055(14) 0.0264(3) Uani 1 1 d . . . . .
H2 H 0.4355 1.0068 0.6450 0.040 Uiso 1 1 calc GR . . . .
O3 O 0.10885(13) 0.5166(2) 0.48242(12) 0.0225(3) Uani 1 1 d . . . . .
O1 O 0.31985(14) 0.2144(2) 0.60353(14) 0.0276(3) Uani 1 1 d . . . . .
O5 O 0.13498(18) 0.1142(3) 0.82365(15) 0.0398(4) Uani 1 1 d . . . . .
C3 C 0.39763(19) 0.7373(3) 0.64335(17) 0.0208(4) Uani 1 1 d . . . . .
C5 C 0.19554(19) 0.5362(3) 0.59921(17) 0.0203(4) Uani 1 1 d . . . . .
C1 C 0.32479(18) 0.4063(3) 0.61496(16) 0.0205(4) Uani 1 1 d . . . . .
C6 C 0.11254(19) 0.4470(3) 0.67750(16) 0.0215(4) Uani 1 1 d . . . . .
H6 H 0.0836 0.3056 0.6511 0.026 Uiso 1 1 calc R . . . .
C2 C 0.44010(19) 0.5364(3) 0.63937(17) 0.0209(4) Uani 1 1 d . . . . .
C4 C 0.24942(19) 0.7584(3) 0.62950(18) 0.0222(4) Uani 1 1 d . . . . .
C8 C 0.2036(2) 0.2647(3) 0.86003(18) 0.0267(4) Uani 1 1 d . . . . .
C14 C 0.5805(2) 0.4620(3) 0.6515(2) 0.0267(4) Uani 1 1 d . . . . .
H14A H 0.6335 0.5739 0.6336 0.040 Uiso 1 1 calc GR . . . .
H14B H 0.5787 0.3490 0.5975 0.040 Uiso 1 1 calc GR . . . .
H14C H 0.6195 0.4152 0.7313 0.040 Uiso 1 1 calc GR . . . .
C15 C 0.1700(2) 0.5582(4) 0.38934(18) 0.0272(4) Uani 1 1 d . . . . .
H15A H 0.1028 0.5527 0.3145 0.041 Uiso 1 1 calc GR . . . .
H15B H 0.2381 0.4558 0.3906 0.041 Uiso 1 1 calc GR . . . .
H15C H 0.2101 0.6941 0.4002 0.041 Uiso 1 1 calc GR . . . .
C13 C -0.0091(2) 0.5753(4) 0.68124(19) 0.0277(5) Uani 1 1 d . . . . .
H13A H -0.0602 0.5027 0.7261 0.042 Uiso 1 1 calc GR . . . .
H13B H -0.0642 0.5978 0.6019 0.042 Uiso 1 1 calc GR . . . .
H13C H 0.0199 0.7070 0.7181 0.042 Uiso 1 1 calc GR . . . .
C9 C 0.2990(2) 0.2819(4) 0.9830(2) 0.0344(5) Uani 1 1 d . . . . .
H9A H 0.3475 0.4136 0.9850 0.041 Uiso 0.68(4) 1 calc R . P A 1
H9B H 0.3687 0.3885 0.9902 0.041 Uiso 0.32(4) 1 calc R . P A 2
C10 C 0.2183(3) 0.3023(7) 1.0735(2) 0.0557(9) Uani 1 1 d . . . . .
H10A H 0.1797 0.1670 1.0811 0.067 Uiso 0.64(3) 1 calc R . P B 1
H10B H 0.2810 0.3340 1.1495 0.067 Uiso 0.64(3) 1 calc R . P B 1
H10C H 0.2745 0.2793 1.1534 0.067 Uiso 0.36(3) 1 calc R . P B 2
H10D H 0.1436 0.2050 1.0572 0.067 Uiso 0.36(3) 1 calc R . P B 2
C12 C 0.4026(14) 0.115(2) 1.0064(6) 0.048(2) Uani 0.68(4) 1 d . . P A 1
H12A H 0.3600 -0.0175 1.0082 0.072 Uiso 0.68(4) 1 calc GR . P A 1
H12B H 0.4668 0.1396 1.0814 0.072 Uiso 0.68(4) 1 calc GR . P A 1
H12C H 0.4478 0.1148 0.9447 0.072 Uiso 0.68(4) 1 calc GR . P A 1
C11 C 0.1130(9) 0.450(2) 1.0539(6) 0.058(3) Uani 0.64(3) 1 d . . P B 1
H11A H 0.1500 0.5879 1.0575 0.086 Uiso 0.64(3) 1 calc GR . P B 1
H11B H 0.0657 0.4353 1.1137 0.086 Uiso 0.64(3) 1 calc GR . P B 1
H11C H 0.0517 0.4276 0.9771 0.086 Uiso 0.64(3) 1 calc GR . P B 1
C11A C 0.162(3) 0.556(4) 1.0543(12) 0.067(6) Uani 0.36(3) 1 d . . P B 2
H11D H 0.2371 0.6483 1.0623 0.101 Uiso 0.36(3) 1 calc GR . P B 2
H11E H 0.1160 0.5900 1.1133 0.101 Uiso 0.36(3) 1 calc GR . P B 2
H11F H 0.1009 0.5720 0.9768 0.101 Uiso 0.36(3) 1 calc GR . P B 2
C12A C 0.358(3) 0.045(5) 1.0093(16) 0.062(5) Uani 0.32(4) 1 d . . P A 2
H12D H 0.2872 -0.0472 1.0161 0.092 Uiso 0.32(4) 1 calc GR . P A 2
H12E H 0.4290 0.0427 1.0819 0.092 Uiso 0.32(4) 1 calc GR . P A 2
H12F H 0.3930 -0.0006 0.9452 0.092 Uiso 0.32(4) 1 calc GR . P A 2
H4A H 0.205(2) 0.858(4) 0.566(2) 0.021(6) Uiso 1 1 d . . . . .
H4B H 0.238(2) 0.800(4) 0.708(2) 0.026(6) Uiso 1 1 d . . . . .

loop_
_atom_site_aniso_label
_atom_site_aniso_U_11
_atom_site_aniso_U_22
_atom_site_aniso_U_33
_atom_site_aniso_U_23
_atom_site_aniso_U_13
_atom_site_aniso_U_12
O4 0.0260(7) 0.0243(7) 0.0216(7) 0.0006(6) 0.0034(5) -0.0012(6)
O2 0.0231(7) 0.0156(7) 0.0384(8) -0.0027(6) 0.0051(6) -0.0028(5)
O3 0.0219(7) 0.0235(7) 0.0207(7) 0.0003(5) 0.0032(5) -0.0027(5)
O1 0.0293(7) 0.0150(7) 0.0382(8) -0.0018(6) 0.0087(6) 0.0005(6)
O5 0.0495(10) 0.0319(9) 0.0329(8) 0.0063(7) 0.0025(7) -0.0080(8)
C3 0.0223(9) 0.0184(9) 0.0206(8) -0.0007(7) 0.0040(7) -0.0017(7)
C5 0.0199(9) 0.0165(9) 0.0235(9) 0.0003(7) 0.0040(7) 0.0011(7)
C1 0.0228(10) 0.0174(9) 0.0212(8) 0.0000(8) 0.0056(7) 0.0018(7)
C6 0.0205(9) 0.0216(10) 0.0210(9) 0.0003(8) 0.0033(7) -0.0007(7)
C2 0.0213(9) 0.0177(9) 0.0228(9) -0.0004(7) 0.0042(7) 0.0004(7)
C4 0.0223(9) 0.0160(9) 0.0276(10) -0.0015(8) 0.0054(7) 0.0011(7)
C8 0.0264(10) 0.0275(11) 0.0262(10) 0.0037(9) 0.0071(8) 0.0022(8)
C14 0.0202(10) 0.0239(10) 0.0355(11) -0.0008(8) 0.0068(8) 0.0037(7)
C15 0.0265(10) 0.0293(11) 0.0254(10) 0.0019(9) 0.0065(8) -0.0023(8)
C13 0.0248(10) 0.0288(11) 0.0304(10) 0.0019(9) 0.0091(8) 0.0023(8)
C9 0.0267(11) 0.0467(14) 0.0263(10) 0.0081(10) 0.0011(8) 0.0004(9)
C10 0.0426(14) 0.097(3) 0.0254(11) 0.0067(14) 0.0066(10) 0.0053(15)
C12 0.040(4) 0.054(5) 0.043(2) 0.004(3) -0.002(2) 0.016(3)
C11 0.062(4) 0.078(7) 0.038(2) -0.007(3) 0.021(2) 0.013(4)
C11A 0.091(11) 0.073(12) 0.041(5) 0.004(6) 0.023(6) 0.038(9)
C12A 0.049(9) 0.072(12) 0.046(6) 0.017(7) -0.018(6) 0.007(9)

loop_
_atom_type_symbol
_atom_type_description
_atom_type_scat_dispersion_real
_atom_type_scat_dispersion_imag
_atom_type_scat_source
C C 0.0181 0.0091 'International Tables Vol C Tables 4.2.6.8 and 6.1.1.4'
H H 0.0000 0.0000 'International Tables Vol C Tables 4.2.6.8 and 6.1.1.4'
O O 0.0492 0.0322 'International Tables Vol C Tables 4.2.6.8 and 6.1.1.4'

loop_
_geom_angle_atom_site_label_1
_geom_angle_atom_site_label_2
_geom_angle_atom_site_label_3
_geom_angle
_geom_angle_site_symmetry_1
_geom_angle_site_symmetry_3
_geom_angle_publ_flag
C8 O4 C6 117.62(16) . . ?
C3 O2 H2 109.5 . . ?
C5 O3 C15 115.22(14) . . ?
O2 C3 C2 123.38(17) . . ?
O2 C3 C4 122.52(18) . . ?
C2 C3 C4 114.08(17) . . ?
O3 C5 C1 111.49(15) . . ?
O3 C5 C6 103.63(14) . . ?
O3 C5 C4 113.42(15) . . ?
C6 C5 C1 109.42(15) . . ?
C6 C5 C4 115.88(16) . . ?
C4 C5 C1 103.17(15) . . ?
O1 C1 C5 121.10(17) . . ?
O1 C1 C2 128.01(18) . . ?
C2 C1 C5 110.86(16) . . ?
O4 C6 C5 105.46(15) . . ?
O4 C6 H6 109.3 . . ?
O4 C6 C13 108.60(16) . . ?
C5 C6 H6 109.3 . . ?
C13 C6 C5 114.66(16) . . ?
C13 C6 H6 109.3 . . ?
C3 C2 C1 107.72(17) . . ?
C3 C2 C14 127.56(19) . . ?
C1 C2 C14 124.64(18) . . ?
C3 C4 C5 103.62(15) . . ?
C3 C4 H4A 113.0(14) . . ?
C3 C4 H4B 107.4(13) . . ?
C5 C4 H4A 111.1(15) . . ?
C5 C4 H4B 109.6(16) . . ?
H4A C4 H4B 112(2) . . ?
O4 C8 C9 111.66(19) . . ?
O5 C8 O4 124.04(19) . . ?
O5 C8 C9 124.3(2) . . ?
C2 C14 H14A 109.5 . . ?
C2 C14 H14B 109.5 . . ?
C2 C14 H14C 109.5 . . ?
H14A C14 H14B 109.5 . . ?
H14A C14 H14C 109.5 . . ?
H14B C14 H14C 109.5 . . ?
O3 C15 H15A 109.5 . . ?
O3 C15 H15B 109.5 . . ?
O3 C15 H15C 109.5 . . ?
H15A C15 H15B 109.5 . . ?
H15A C15 H15C 109.5 . . ?
H15B C15 H15C 109.5 . . ?
C6 C13 H13A 109.5 . . ?
C6 C13 H13B 109.5 . . ?
C6 C13 H13C 109.5 . . ?
H13A C13 H13B 109.5 . . ?
H13A C13 H13C 109.5 . . ?
H13B C13 H13C 109.5 . . ?
C8 C9 H9A 106.4 . . ?
C8 C9 H9B 114.0 . . ?
C8 C9 C10 109.38(19) . . ?
C8 C9 C12A 103.0(8) . . ?
C10 C9 H9A 106.4 . . ?
C10 C9 H9B 114.0 . . ?
C10 C9 C12A 101.3(11) . . ?
C12 C9 C8 111.9(4) . . ?
C12 C9 H9A 106.4 . . ?
C12 C9 C10 115.8(5) . . ?
C12A C9 H9B 114.0 . . ?
C9 C10 H10A 107.5 . . ?
C9 C10 H10B 107.5 . . ?
C9 C10 H10C 111.2 . . ?
C9 C10 H10D 111.2 . . ?
C9 C10 C11A 102.7(7) . . ?
H10A C10 H10B 107.0 . . ?
H10C C10 H10D 109.1 . . ?
C11 C10 C9 119.1(4) . . ?
C11 C10 H10A 107.5 . . ?
C11 C10 H10B 107.5 . . ?
C11A C10 H10C 111.2 . . ?
C11A C10 H10D 111.2 . . ?
C9 C12 H12A 109.5 . . ?
C9 C12 H12B 109.5 . . ?
C9 C12 H12C 109.5 . . ?
H12A C12 H12B 109.5 . . ?
H12A C12 H12C 109.5 . . ?
H12B C12 H12C 109.5 . . ?
C10 C11 H11A 109.5 . . ?
C10 C11 H11B 109.5 . . ?
C10 C11 H11C 109.5 . . ?
H11A C11 H11B 109.5 . . ?
H11A C11 H11C 109.5 . . ?
H11B C11 H11C 109.5 . . ?
C10 C11A H11D 109.5 . . ?
C10 C11A H11E 109.5 . . ?
C10 C11A H11F 109.5 . . ?
H11D C11A H11E 109.5 . . ?
H11D C11A H11F 109.5 . . ?
H11E C11A H11F 109.5 . . ?
C9 C12A H12D 109.5 . . ?
C9 C12A H12E 109.5 . . ?
C9 C12A H12F 109.5 . . ?
H12D C12A H12E 109.5 . . ?
H12D C12A H12F 109.5 . . ?
H12E C12A H12F 109.5 . . ?

loop_
_geom_bond_atom_site_label_1
_geom_bond_atom_site_label_2
_geom_bond_distance
_geom_bond_site_symmetry_2
_geom_bond_publ_flag
O4 C6 1.456(2) . ?
O4 C8 1.343(3) . ?
O2 H2 0.8200 . ?
O2 C3 1.323(2) . ?
O3 C5 1.423(2) . ?
O3 C15 1.423(3) . ?
O1 C1 1.240(3) . ?
O5 C8 1.206(3) . ?
C3 C2 1.368(3) . ?
C3 C4 1.499(3) . ?
C5 C1 1.541(3) . ?
C5 C6 1.524(3) . ?
C5 C4 1.538(3) . ?
C1 C2 1.418(3) . ?
C6 H6 0.9800 . ?
C6 C13 1.511(3) . ?
C2 C14 1.495(3) . ?
C4 H4A 0.99(3) . ?
C4 H4B 1.00(3) . ?
C8 C9 1.513(3) . ?
C14 H14A 0.9600 . ?
C14 H14B 0.9600 . ?
C14 H14C 0.9600 . ?
C15 H15A 0.9600 . ?
C15 H15B 0.9600 . ?
C15 H15C 0.9600 . ?
C13 H13A 0.9600 . ?
C13 H13B 0.9600 . ?
C13 H13C 0.9600 . ?
C9 H9A 0.9800 . ?
C9 H9B 0.9800 . ?
C9 C10 1.519(4) . ?
C9 C12 1.486(7) . ?
C9 C12A 1.64(2) . ?
C10 H10A 0.9700 . ?
C10 H10B 0.9700 . ?
C10 H10C 0.9700 . ?
C10 H10D 0.9700 . ?
C10 C11 1.414(9) . ?
C10 C11A 1.727(17) . ?
C12 H12A 0.9600 . ?
C12 H12B 0.9600 . ?
C12 H12C 0.9600 . ?
C11 H11A 0.9600 . ?
C11 H11B 0.9600 . ?
C11 H11C 0.9600 . ?
C11A H11D 0.9600 . ?
C11A H11E 0.9600 . ?
C11A H11F 0.9600 . ?
C12A H12D 0.9600 . ?
C12A H12E 0.9600 . ?
C12A H12F 0.9600 . ?
